data_2223168
loop_
_publ_author_name
'Sisler, Elizabeth M.'
'Arias, Karla'
'Gray, Danielle L.'
'Shelby, Quinetta D.'

_publ_section_title
;
 1,1,2,2-Tetrakis(di-<i>o</i>-tolylphosphino)ethane
;
_journal_coeditor_code NG2629
_journal_issue 9
_journal_name_full 'Acta Crystallographica Section E'
_journal_page_first o2231
_journal_paper_doi 10.1107/S1600536809032942
_journal_volume 65
_journal_year 2009
_chemical_formula_iupac 'C58 H58 P4'
_chemical_formula_moiety 'C58 H58 P4'
_chemical_formula_sum 'C58 H58 P4'
_chemical_formula_weight 878.92
_chemical_name_systematic
;
1,1,2,2-Tetrakis(di-<i>o</i>-tolylphosphino)ethane
;
_space_group_IT_number 15
_symmetry_cell_setting monoclinic
_symmetry_space_group_name_Hall '-C 2yc'
_symmetry_space_group_name_H-M 'C 1 2/c 1'
_atom_sites_solution_hydrogens geom
_atom_sites_solution_primary direct
_atom_sites_solution_secondary difmap
_audit_creation_method SHELXL-97
_cell_angle_alpha 90.00
_cell_angle_beta 90.761(3)
_cell_angle_gamma 90.00
_cell_formula_units_Z 4
_cell_length_a 21.8875(11)
_cell_length_b 10.9702(6)
_cell_length_c 19.6910(10)
_cell_measurement_reflns_used 3541
_cell_measurement_temperature 193(2)
_cell_measurement_theta_max 26.40
_cell_measurement_theta_min 2.76
_cell_volume 4727.6(4)
_computing_cell_refinement 'SAINT (Bruker, 2005)'
_computing_data_collection 'APEX2 (Bruker, 2004)'
_computing_data_reduction 'SAINT (Bruker, 2005), XPREP (Bruker, 2005) and SADABS (Bruker, 2007)'
_computing_molecular_graphics 'SHELXTL (Bruker, 2005) and CrystalMaker (CrystalMaker, 1994)'
_computing_publication_material 'XCIF (Bruker, 2005)'
_computing_structure_refinement 'SHELXTL (Sheldrick, 2008)'
_computing_structure_solution 'SHELXTL (Sheldrick, 2008)'
_diffrn_ambient_temperature 193(2)
_diffrn_measured_fraction_theta_full 0.995
_diffrn_measured_fraction_theta_max 0.995
_diffrn_measurement_device 'Bruker Kappa APEXII CCD'
_diffrn_measurement_method '\f and \w'
_diffrn_radiation_monochromator graphite
_diffrn_radiation_source 'fine-focus sealed tube'
_diffrn_radiation_type MoK\a
_diffrn_radiation_wavelength 0.71073
_diffrn_reflns_av_R_equivalents 0.0493
_diffrn_reflns_av_sigmaI/netI 0.0405
_diffrn_reflns_limit_h_max 26
_diffrn_reflns_limit_h_min -26
_diffrn_reflns_limit_k_max 11
_diffrn_reflns_limit_k_min -13
_diffrn_reflns_limit_l_max 23
_diffrn_reflns_limit_l_min -21
_diffrn_reflns_number 19717
_diffrn_reflns_theta_full 25.42
_diffrn_reflns_theta_max 25.42
_diffrn_reflns_theta_min 1.86
_diffrn_standards_decay_% 0
_diffrn_standards_interval_count 0
_diffrn_standards_interval_time 0
_diffrn_standards_number 0
_exptl_absorpt_coefficient_mu 0.198
_exptl_absorpt_correction_T_max 0.9757
_exptl_absorpt_correction_T_min 0.9420
_exptl_absorpt_correction_type multi-scan
_exptl_absorpt_process_details '(SADABS; Bruker, 2005)'
_exptl_crystal_colour yellow
_exptl_crystal_density_diffrn 1.235
_exptl_crystal_density_method 'not measured'
_exptl_crystal_description prism
_exptl_crystal_F_000 1864
_exptl_crystal_size_max 0.422
_exptl_crystal_size_mid 0.401
_exptl_crystal_size_min 0.237
_refine_diff_density_max 0.350
_refine_diff_density_min -0.194
_refine_ls_extinction_method none
_refine_ls_goodness_of_fit_ref 1.010
_refine_ls_hydrogen_treatment noref
_refine_ls_matrix_type full
_refine_ls_number_parameters 284
_refine_ls_number_reflns 4345
_refine_ls_number_restraints 0
_refine_ls_restrained_S_all 1.010
_refine_ls_R_factor_all 0.0582
_refine_ls_R_factor_gt 0.0392
_refine_ls_shift/su_max 0.001
_refine_ls_shift/su_mean 0.001
_refine_ls_structure_factor_coef Fsqd
_refine_ls_weighting_details 'calc w=1/[\s^2^(Fo^2^)+(0.0477P)^2^+3.4164P] where P=(Fo^2^+2Fc^2^)/3'
_refine_ls_weighting_scheme calc
_refine_ls_wR_factor_gt 0.0916
_refine_ls_wR_factor_ref 0.1021
_reflns_number_gt 3343
_reflns_number_total 4345
_reflns_threshold_expression I>2\s(I)
_cod_data_source_file ng2629.cif
_cod_data_source_block I
_cod_depositor_comments
;
The following automatic conversions were performed:
'_symmetry_cell_setting' value 'Monoclinic' changed to 'monoclinic'
according to '/home/saulius/struct/CIF-dictionaries/cif_core.dic'
dictionary named 'cif_core.dic' version 2.4.1 from
2010-06-29.

'_exptl_absorpt_correction_type' value 'Multi-scan' changed
to 'multi-scan' according to
'/home/saulius/struct/CIF-dictionaries/cif_core.dic' dictionary named
'cif_core.dic' version 2.4.1 from 2010-06-29.

Automatic conversion script
Id: cif_fix_enum 1527 2010-12-29 10:47:43Z saulius 

The following automatic conversions were performed:

'_symmetry_cell_setting' value 'Monoclinic' changed to 'monoclinic'
according to /home/saulius/struct/CIF-dictionaries/cif_core.dic
dictionary named 'cif_core.dic' version 2.4.1 from
2010-06-29.

'_exptl_absorpt_correction_type' value 'Multi-scan'
changed to 'multi-scan' according to
/home/saulius/struct/CIF-dictionaries/cif_core.dic dictionary named
'cif_core.dic' version 2.4.1 from 2010-06-29.

Automatic conversion script
Id: cif_fix_values 1715 2011-07-08 13:25:40Z adriana 
;
_cod_original_sg_symbol_H-M 'C 2/c'
_cod_database_code 2223168
_cod_database_fobs_code 2223168

loop_
_symmetry_equiv_pos_as_xyz
'x, y, z'
'-x, y, -z+1/2'
'x+1/2, y+1/2, z'
'-x+1/2, y+1/2, -z+1/2'
'-x, -y, -z'
'x, -y, z-1/2'
'-x+1/2, -y+1/2, -z'
'x+1/2, -y+1/2, z-1/2'

loop_
_atom_site_type_symbol
_atom_site_label
_atom_site_fract_x
_atom_site_fract_y
_atom_site_fract_z
_atom_site_U_iso_or_equiv
_atom_site_adp_type
_atom_site_calc_flag
_atom_site_refinement_flags
_atom_site_occupancy
_atom_site_disorder_assembly
_atom_site_disorder_group
P P1 0.39722(2) 0.68981(5) 0.23551(3) 0.02565(14) Uani d . 1 . .
P P2 0.48535(2) 0.83242(5) 0.33033(2) 0.02367(14) Uani d . 1 . .
C C1 0.47465(8) 0.68809(17) 0.27827(9) 0.0222(4) Uani d . 1 . .
H H1A 0.4790 0.6145 0.3079 0.027 Uiso calc R 1 . .
C C2 0.39830(9) 0.54854(18) 0.18376(10) 0.0280(5) Uani d . 1 . .
C C3 0.36720(9) 0.5468(2) 0.12096(10) 0.0308(5) Uani d . 1 . .
C C4 0.36966(10) 0.4409(2) 0.08185(11) 0.0401(6) Uani d . 1 . .
H H4A 0.3490 0.4391 0.0391 0.048 Uiso calc R 1 . .
C C5 0.40112(11) 0.3389(2) 0.10330(12) 0.0433(6) Uani d . 1 . .
H H5A 0.4026 0.2686 0.0752 0.052 Uiso calc R 1 . .
C C6 0.43039(11) 0.3389(2) 0.16554(12) 0.0414(6) Uani d . 1 . .
H H6A 0.4516 0.2685 0.1811 0.050 Uiso calc R 1 . .
C C7 0.42855(10) 0.44320(19) 0.20526(11) 0.0345(5) Uani d . 1 . .
H H7A 0.4485 0.4429 0.2484 0.041 Uiso calc R 1 . .
C C8 0.33175(10) 0.6547(2) 0.09454(11) 0.0376(5) Uani d . 1 . .
H H8A 0.3234 0.6441 0.0459 0.056 Uiso calc R 1 . .
H H8B 0.3557 0.7292 0.1018 0.056 Uiso calc R 1 . .
H H8C 0.2931 0.6612 0.1188 0.056 Uiso calc R 1 . .
C C9 0.34259(9) 0.63472(19) 0.30004(10) 0.0305(5) Uani d . 1 . .
C C10 0.28290(10) 0.6830(2) 0.30017(11) 0.0385(6) Uani d . 1 . .
C C11 0.24123(11) 0.6334(3) 0.34590(13) 0.0513(7) Uani d . 1 . .
H H11A 0.2008 0.6650 0.3466 0.062 Uiso calc R 1 . .
C C12 0.25671(12) 0.5408(3) 0.38986(13) 0.0561(7) Uani d . 1 . .
H H12A 0.2272 0.5089 0.4200 0.067 Uiso calc R 1 . .
C C13 0.31522(12) 0.4946(2) 0.38997(12) 0.0480(6) Uani d . 1 . .
H H13A 0.3265 0.4312 0.4205 0.058 Uiso calc R 1 . .
C C14 0.35750(10) 0.5414(2) 0.34532(11) 0.0369(5) Uani d . 1 . .
H H14A 0.3978 0.5090 0.3455 0.044 Uiso calc R 1 . .
C C15 0.26167(11) 0.7842(2) 0.25435(13) 0.0495(6) Uani d . 1 . .
H H15A 0.2318 0.8346 0.2781 0.074 Uiso calc R 1 . .
H H15B 0.2427 0.7496 0.2133 0.074 Uiso calc R 1 . .
H H15C 0.2967 0.8345 0.2417 0.074 Uiso calc R 1 . .
C C16 0.40878(9) 0.87239(19) 0.36281(10) 0.0276(4) Uani d . 1 . .
C C17 0.37778(10) 0.9723(2) 0.33442(11) 0.0353(5) Uani d . 1 . .
C C18 0.32210(11) 1.0061(2) 0.36232(12) 0.0470(6) Uani d . 1 . .
H H18A 0.3005 1.0731 0.3430 0.056 Uiso calc R 1 . .
C C19 0.29730(11) 0.9465(2) 0.41646(13) 0.0481(7) Uani d . 1 . .
H H19A 0.2592 0.9722 0.4341 0.058 Uiso calc R 1 . .
C C20 0.32791(10) 0.8488(2) 0.44523(12) 0.0389(5) Uani d . 1 . .
H H20A 0.3112 0.8068 0.4828 0.047 Uiso calc R 1 . .
C C21 0.38290(9) 0.8131(2) 0.41877(10) 0.0311(5) Uani d . 1 . .
H H21A 0.4040 0.7463 0.4389 0.037 Uiso calc R 1 . .
C C22 0.40310(13) 1.0441(2) 0.27621(13) 0.0538(7) Uani d . 1 . .
H H22A 0.3741 1.1083 0.2631 0.081 Uiso calc R 1 . .
H H22B 0.4097 0.9897 0.2375 0.081 Uiso calc R 1 . .
H H22C 0.4420 1.0812 0.2901 0.081 Uiso calc R 1 . .
C C23 0.52007(8) 0.78697(18) 0.41210(9) 0.0244(4) Uani d . 1 . .
C C24 0.55118(9) 0.87983(19) 0.44804(10) 0.0307(5) Uani d . 1 . .
C C25 0.57354(11) 0.8554(2) 0.51278(11) 0.0395(6) Uani d . 1 . .
H H25A 0.5939 0.9182 0.5374 0.047 Uiso calc R 1 . .
C C26 0.56695(11) 0.7426(2) 0.54230(11) 0.0410(6) Uani d . 1 . .
H H26A 0.5822 0.7284 0.5870 0.049 Uiso calc R 1 . .
C C27 0.53823(10) 0.6504(2) 0.50693(11) 0.0385(5) Uani d . 1 . .
H H27A 0.5343 0.5718 0.5267 0.046 Uiso calc R 1 . .
C C28 0.51505(9) 0.67275(19) 0.44232(10) 0.0308(5) Uani d . 1 . .
H H28A 0.4953 0.6087 0.4181 0.037 Uiso calc R 1 . .
C C29 0.56121(12) 1.0050(2) 0.41859(12) 0.0467(6) Uani d . 1 . .
H H29A 0.5803 1.0576 0.4530 0.070 Uiso calc R 1 . .
H H29B 0.5218 1.0399 0.4044 0.070 Uiso calc R 1 . .
H H29C 0.5880 0.9989 0.3792 0.070 Uiso calc R 1 . .

loop_
_atom_site_aniso_label
_atom_site_aniso_U_11
_atom_site_aniso_U_22
_atom_site_aniso_U_33
_atom_site_aniso_U_12
_atom_site_aniso_U_13
_atom_site_aniso_U_23
P1 0.0244(3) 0.0252(3) 0.0273(3) -0.0011(2) -0.0027(2) -0.0013(2)
P2 0.0255(3) 0.0219(3) 0.0236(3) 0.0003(2) -0.0008(2) -0.0012(2)
C1 0.0225(10) 0.0212(10) 0.0230(9) 0.0001(8) 0.0004(8) 0.0001(8)
C2 0.0265(10) 0.0289(11) 0.0286(11) -0.0079(9) 0.0040(8) -0.0023(9)
C3 0.0264(11) 0.0381(12) 0.0279(11) -0.0111(9) 0.0049(8) -0.0030(9)
C4 0.0375(13) 0.0503(15) 0.0325(12) -0.0131(11) 0.0014(10) -0.0090(11)
C5 0.0476(14) 0.0360(14) 0.0467(14) -0.0114(11) 0.0092(11) -0.0157(11)
C6 0.0487(14) 0.0270(12) 0.0486(14) -0.0040(11) 0.0087(11) -0.0049(11)
C7 0.0402(13) 0.0300(12) 0.0335(12) -0.0061(10) 0.0035(9) -0.0025(9)
C8 0.0323(12) 0.0480(14) 0.0325(11) -0.0062(11) -0.0042(9) -0.0013(10)
C9 0.0270(11) 0.0340(12) 0.0305(11) -0.0058(9) 0.0004(9) -0.0101(9)
C10 0.0279(11) 0.0482(15) 0.0393(12) -0.0022(10) -0.0013(9) -0.0190(11)
C11 0.0289(12) 0.077(2) 0.0488(15) -0.0046(13) 0.0070(11) -0.0227(15)
C12 0.0441(15) 0.078(2) 0.0463(15) -0.0204(15) 0.0180(12) -0.0119(15)
C13 0.0509(15) 0.0532(16) 0.0401(13) -0.0119(13) 0.0099(11) -0.0006(12)
C14 0.0344(12) 0.0395(13) 0.0368(12) -0.0050(10) 0.0058(10) -0.0041(10)
C15 0.0350(13) 0.0583(17) 0.0550(15) 0.0100(12) -0.0064(11) -0.0154(13)
C16 0.0265(10) 0.0278(11) 0.0283(10) 0.0020(9) -0.0047(8) -0.0078(9)
C17 0.0386(12) 0.0362(13) 0.0310(11) 0.0101(10) -0.0051(9) -0.0064(10)
C18 0.0418(14) 0.0529(16) 0.0460(14) 0.0241(12) -0.0066(11) -0.0060(12)
C19 0.0307(13) 0.0646(18) 0.0491(15) 0.0133(12) 0.0015(11) -0.0127(13)
C20 0.0297(12) 0.0483(15) 0.0387(12) -0.0013(11) 0.0036(10) -0.0087(11)
C21 0.0284(11) 0.0323(12) 0.0325(11) 0.0027(9) -0.0001(9) -0.0067(9)
C22 0.0684(18) 0.0474(16) 0.0456(15) 0.0237(14) 0.0029(13) 0.0111(12)
C23 0.0215(10) 0.0274(11) 0.0244(10) 0.0041(8) 0.0018(8) -0.0011(8)
C24 0.0315(11) 0.0307(12) 0.0299(11) 0.0024(9) -0.0028(9) -0.0066(9)
C25 0.0444(14) 0.0397(14) 0.0343(12) 0.0005(11) -0.0072(10) -0.0090(11)
C26 0.0458(14) 0.0513(15) 0.0258(11) 0.0071(12) -0.0086(10) -0.0026(11)
C27 0.0453(13) 0.0378(13) 0.0324(12) 0.0023(11) -0.0007(10) 0.0067(10)
C28 0.0327(11) 0.0311(12) 0.0284(10) -0.0019(9) -0.0011(9) -0.0011(9)
C29 0.0640(16) 0.0334(13) 0.0422(14) -0.0106(12) -0.0127(12) -0.0073(11)

loop_
_atom_type_symbol
_atom_type_description
_atom_type_scat_dispersion_real
_atom_type_scat_dispersion_imag
_atom_type_scat_source
C C 0.0033 0.0016 'International Tables Vol C Tables 4.2.6.8 and 6.1.1.4'
H H 0.0000 0.0000 'International Tables Vol C Tables 4.2.6.8 and 6.1.1.4'
P P 0.1023 0.0942 'International Tables Vol C Tables 4.2.6.8 and 6.1.1.4'

loop_
_exptl_crystal_face_index_h
_exptl_crystal_face_index_k
_exptl_crystal_face_index_l
_exptl_crystal_face_perp_dist
-1.00 0.00 0.00 0.0330
1.00 0.00 0.00 0.1460
2.00 -1.00 1.00 0.1340
0.00 0.00 -1.00 0.1780
1.00 -1.00 2.00 0.1350
2.00 1.00 1.00 0.0620
1.00 -2.00 2.00 0.1210
1.00 -1.00 -4.00 0.1680

loop_
_geom_angle_atom_site_label_1
_geom_angle_atom_site_label_2
_geom_angle_atom_site_label_3
_geom_angle_site_symmetry_1
_geom_angle_site_symmetry_3
_geom_angle
_geom_angle_publ_flag
C2 P1 C9 . . 96.72(9) ?
C2 P1 C1 . . 102.67(9) ?
C9 P1 C1 . . 105.95(9) ?
C23 P2 C16 . . 97.29(9) ?
C23 P2 C1 . . 107.04(9) ?
C16 P2 C1 . . 106.12(8) ?
C1 C1 P1 2_655 . 108.72(16) ?
C1 C1 P2 2_655 . 107.29(9) ?
P1 C1 P2 . . 109.69(9) ?
C1 C1 H1A 2_655 . 110.4 ?
P1 C1 H1A . . 110.4 ?
P2 C1 H1A . . 110.4 ?
C7 C2 C3 . . 118.62(19) ?
C7 C2 P1 . . 122.33(15) ?
C3 C2 P1 . . 119.05(16) ?
C4 C3 C2 . . 118.4(2) ?
C4 C3 C8 . . 119.20(19) ?
C2 C3 C8 . . 122.41(19) ?
C5 C4 C3 . . 122.0(2) ?
C5 C4 H4A . . 119.0 ?
C3 C4 H4A . . 119.0 ?
C6 C5 C4 . . 119.9(2) ?
C6 C5 H5A . . 120.1 ?
C4 C5 H5A . . 120.1 ?
C5 C6 C7 . . 119.1(2) ?
C5 C6 H6A . . 120.4 ?
C7 C6 H6A . . 120.4 ?
C6 C7 C2 . . 122.0(2) ?
C6 C7 H7A . . 119.0 ?
C2 C7 H7A . . 119.0 ?
C3 C8 H8A . . 109.5 ?
C3 C8 H8B . . 109.5 ?
H8A C8 H8B . . 109.5 ?
C3 C8 H8C . . 109.5 ?
H8A C8 H8C . . 109.5 ?
H8B C8 H8C . . 109.5 ?
C14 C9 C10 . . 118.9(2) ?
C14 C9 P1 . . 121.96(16) ?
C10 C9 P1 . . 118.96(17) ?
C11 C10 C9 . . 117.9(2) ?
C11 C10 C15 . . 118.3(2) ?
C9 C10 C15 . . 123.8(2) ?
C12 C11 C10 . . 122.3(2) ?
C12 C11 H11A . . 118.8 ?
C10 C11 H11A . . 118.8 ?
C11 C12 C13 . . 119.6(2) ?
C11 C12 H12A . . 120.2 ?
C13 C12 H12A . . 120.2 ?
C12 C13 C14 . . 119.5(3) ?
C12 C13 H13A . . 120.2 ?
C14 C13 H13A . . 120.2 ?
C13 C14 C9 . . 121.7(2) ?
C13 C14 H14A . . 119.1 ?
C9 C14 H14A . . 119.1 ?
C10 C15 H15A . . 109.5 ?
C10 C15 H15B . . 109.5 ?
H15A C15 H15B . . 109.5 ?
C10 C15 H15C . . 109.5 ?
H15A C15 H15C . . 109.5 ?
H15B C15 H15C . . 109.5 ?
C17 C16 C21 . . 118.48(19) ?
C17 C16 P2 . . 118.84(16) ?
C21 C16 P2 . . 122.44(15) ?
C18 C17 C16 . . 118.2(2) ?
C18 C17 C22 . . 119.7(2) ?
C16 C17 C22 . . 122.2(2) ?
C19 C18 C17 . . 122.5(2) ?
C19 C18 H18A . . 118.7 ?
C17 C18 H18A . . 118.7 ?
C18 C19 C20 . . 119.7(2) ?
C18 C19 H19A . . 120.2 ?
C20 C19 H19A . . 120.2 ?
C21 C20 C19 . . 119.2(2) ?
C21 C20 H20A . . 120.4 ?
C19 C20 H20A . . 120.4 ?
C20 C21 C16 . . 121.9(2) ?
C20 C21 H21A . . 119.0 ?
C16 C21 H21A . . 119.0 ?
C17 C22 H22A . . 109.5 ?
C17 C22 H22B . . 109.5 ?
H22A C22 H22B . . 109.5 ?
C17 C22 H22C . . 109.5 ?
H22A C22 H22C . . 109.5 ?
H22B C22 H22C . . 109.5 ?
C28 C23 C24 . . 118.42(18) ?
C28 C23 P2 . . 125.72(15) ?
C24 C23 P2 . . 115.75(15) ?
C25 C24 C23 . . 119.0(2) ?
C25 C24 C29 . . 118.57(19) ?
C23 C24 C29 . . 122.45(18) ?
C26 C25 C24 . . 121.6(2) ?
C26 C25 H25A . . 119.2 ?
C24 C25 H25A . . 119.2 ?
C27 C26 C25 . . 119.8(2) ?
C27 C26 H26A . . 120.1 ?
C25 C26 H26A . . 120.1 ?
C26 C27 C28 . . 119.6(2) ?
C26 C27 H27A . . 120.2 ?
C28 C27 H27A . . 120.2 ?
C27 C28 C23 . . 121.5(2) ?
C27 C28 H28A . . 119.3 ?
C23 C28 H28A . . 119.3 ?
C24 C29 H29A . . 109.5 ?
C24 C29 H29B . . 109.5 ?
H29A C29 H29B . . 109.5 ?
C24 C29 H29C . . 109.5 ?
H29A C29 H29C . . 109.5 ?
H29B C29 H29C . . 109.5 ?

loop_
_geom_bond_atom_site_label_1
_geom_bond_atom_site_label_2
_geom_bond_site_symmetry_2
_geom_bond_distance
_geom_bond_publ_flag
P1 C2 . 1.855(2) ?
P1 C9 . 1.857(2) ?
P1 C1 . 1.8824(19) ?
P2 C23 . 1.8401(19) ?
P2 C16 . 1.854(2) ?
P2 C1 . 1.8991(19) ?
C1 C1 2_655 1.582(4) ?
C1 H1A . 1.0000 ?
C2 C7 . 1.395(3) ?
C2 C3 . 1.404(3) ?
C3 C4 . 1.396(3) ?
C3 C8 . 1.504(3) ?
C4 C5 . 1.377(3) ?
C4 H4A . 0.9500 ?
C5 C6 . 1.375(3) ?
C5 H5A . 0.9500 ?
C6 C7 . 1.387(3) ?
C6 H6A . 0.9500 ?
C7 H7A . 0.9500 ?
C8 H8A . 0.9800 ?
C8 H8B . 0.9800 ?
C8 H8C . 0.9800 ?
C9 C14 . 1.394(3) ?
C9 C10 . 1.410(3) ?
C10 C11 . 1.400(3) ?
C10 C15 . 1.501(3) ?
C11 C12 . 1.374(4) ?
C11 H11A . 0.9500 ?
C12 C13 . 1.377(4) ?
C12 H12A . 0.9500 ?
C13 C14 . 1.383(3) ?
C13 H13A . 0.9500 ?
C14 H14A . 0.9500 ?
C15 H15A . 0.9800 ?
C15 H15B . 0.9800 ?
C15 H15C . 0.9800 ?
C16 C17 . 1.402(3) ?
C16 C21 . 1.405(3) ?
C17 C18 . 1.394(3) ?
C17 C22 . 1.502(3) ?
C18 C19 . 1.369(3) ?
C18 H18A . 0.9500 ?
C19 C20 . 1.381(3) ?
C19 H19A . 0.9500 ?
C20 C21 . 1.375(3) ?
C20 H20A . 0.9500 ?
C21 H21A . 0.9500 ?
C22 H22A . 0.9800 ?
C22 H22B . 0.9800 ?
C22 H22C . 0.9800 ?
C23 C28 . 1.392(3) ?
C23 C24 . 1.410(3) ?
C24 C25 . 1.385(3) ?
C24 C29 . 1.508(3) ?
C25 C26 . 1.376(3) ?
C25 H25A . 0.9500 ?
C26 C27 . 1.375(3) ?
C26 H26A . 0.9500 ?
C27 C28 . 1.385(3) ?
C27 H27A . 0.9500 ?
C28 H28A . 0.9500 ?
C29 H29A . 0.9800 ?
C29 H29B . 0.9800 ?
C29 H29C . 0.9800 ?

loop_
_geom_torsion_atom_site_label_1
_geom_torsion_atom_site_label_2
_geom_torsion_atom_site_label_3
_geom_torsion_atom_site_label_4
_geom_torsion_site_symmetry_1
_geom_torsion_site_symmetry_2
_geom_torsion_site_symmetry_3
_geom_torsion_site_symmetry_4
_geom_torsion
_geom_torsion_publ_flag
C2 P1 C1 C1 . . . 2_655 59.35(7) ?
C9 P1 C1 C1 . . . 2_655 160.24(7) ?
C2 P1 C1 P2 . . . . 176.38(9) ?
C9 P1 C1 P2 . . . . -82.73(11) ?
C23 P2 C1 C1 . . . 2_655 -105.45(15) ?
C16 P2 C1 C1 . . . 2_655 151.44(14) ?
C23 P2 C1 P1 . . . . 136.62(9) ?
C16 P2 C1 P1 . . . . 33.51(12) ?
C9 P1 C2 C7 . . . . -73.92(18) ?
C1 P1 C2 C7 . . . . 34.14(19) ?
C9 P1 C2 C3 . . . . 105.52(16) ?
C1 P1 C2 C3 . . . . -146.42(15) ?
C7 C2 C3 C4 . . . . -2.1(3) ?
P1 C2 C3 C4 . . . . 178.47(15) ?
C7 C2 C3 C8 . . . . 178.14(19) ?
P1 C2 C3 C8 . . . . -1.3(3) ?
C2 C3 C4 C5 . . . . 0.5(3) ?
C8 C3 C4 C5 . . . . -179.7(2) ?
C3 C4 C5 C6 . . . . 1.2(3) ?
C4 C5 C6 C7 . . . . -1.1(3) ?
C5 C6 C7 C2 . . . . -0.5(3) ?
C3 C2 C7 C6 . . . . 2.2(3) ?
P1 C2 C7 C6 . . . . -178.40(16) ?
C2 P1 C9 C14 . . . . 67.02(18) ?
C1 P1 C9 C14 . . . . -38.25(19) ?
C2 P1 C9 C10 . . . . -108.55(17) ?
C1 P1 C9 C10 . . . . 146.18(16) ?
C14 C9 C10 C11 . . . . -0.4(3) ?
P1 C9 C10 C11 . . . . 175.27(16) ?
C14 C9 C10 C15 . . . . 179.4(2) ?
P1 C9 C10 C15 . . . . -4.9(3) ?
C9 C10 C11 C12 . . . . 0.0(3) ?
C15 C10 C11 C12 . . . . -179.8(2) ?
C10 C11 C12 C13 . . . . 0.5(4) ?
C11 C12 C13 C14 . . . . -0.6(4) ?
C12 C13 C14 C9 . . . . 0.2(4) ?
C10 C9 C14 C13 . . . . 0.3(3) ?
P1 C9 C14 C13 . . . . -175.23(18) ?
C23 P2 C16 C17 . . . . 142.76(16) ?
C1 P2 C16 C17 . . . . -107.09(16) ?
C23 P2 C16 C21 . . . . -31.53(18) ?
C1 P2 C16 C21 . . . . 78.62(18) ?
C21 C16 C17 C18 . . . . -1.4(3) ?
P2 C16 C17 C18 . . . . -175.89(17) ?
C21 C16 C17 C22 . . . . 177.7(2) ?
P2 C16 C17 C22 . . . . 3.2(3) ?
C16 C17 C18 C19 . . . . 0.8(4) ?
C22 C17 C18 C19 . . . . -178.3(2) ?
C17 C18 C19 C20 . . . . -0.1(4) ?
C18 C19 C20 C21 . . . . -0.1(4) ?
C19 C20 C21 C16 . . . . -0.6(3) ?
C17 C16 C21 C20 . . . . 1.3(3) ?
P2 C16 C21 C20 . . . . 175.60(17) ?
C16 P2 C23 C28 . . . . 83.90(18) ?
C1 P2 C23 C28 . . . . -25.49(19) ?
C16 P2 C23 C24 . . . . -92.16(16) ?
C1 P2 C23 C24 . . . . 158.45(15) ?
C28 C23 C24 C25 . . . . -2.3(3) ?
P2 C23 C24 C25 . . . . 174.03(16) ?
C28 C23 C24 C29 . . . . 177.5(2) ?
P2 C23 C24 C29 . . . . -6.1(3) ?
C23 C24 C25 C26 . . . . 1.0(3) ?
C29 C24 C25 C26 . . . . -178.9(2) ?
C24 C25 C26 C27 . . . . 0.8(4) ?
C25 C26 C27 C28 . . . . -1.3(3) ?
C26 C27 C28 C23 . . . . -0.1(3) ?
C24 C23 C28 C27 . . . . 1.9(3) ?
P2 C23 C28 C27 . . . . -174.07(16) ?
